data_4330813
loop_
_publ_author_name
'W. Adam Phelan'
'Giang V. Nguyen'
'Jiakui K. Wang'
'Gregory T. McCandless'
'Emilia Morosan'
'John F. DiTusa'
'Julia Y. Chan'

_publ_section_title
;
 Discovery of Spin Glass Behavior in Ln2Fe4Sb5 (Ln = La-Nd and Sm)
;
_journal_name_full 'Inorganic Chemistry'
_journal_page_first 11412
_journal_page_last 11421
_journal_paper_doi 10.1021/ic301030f
_journal_volume 51
_journal_year 2012
_chemical_formula_moiety 'Fe4.02 Pr2 Sb4.93'
_chemical_formula_sum 'Fe4.02 Pr2 Sb4.93'
_chemical_formula_weight 1105.96
_chemical_name_systematic
;
 ?
;
_space_group_IT_number 139
_symmetry_cell_setting tetragonal
_symmetry_space_group_name_Hall '-I 4 2'
_symmetry_space_group_name_H-M 'I 4/m m m'
_atom_sites_solution_primary direct
_atom_sites_solution_secondary difmap
_audit_creation_method SHELXL-97
_cell_angle_alpha 90
_cell_angle_beta 90
_cell_angle_gamma 90
_cell_formula_units_Z 2
_cell_length_a 4.3133(15)
_cell_length_b 4.3133(15)
_cell_length_c 25.976(15)
_cell_measurement_reflns_used 587
_cell_measurement_temperature 298(2)
_cell_measurement_theta_max 37.0
_cell_measurement_theta_min 2.6
_cell_volume 483.3(4)
_computing_structure_refinement 'SHELXL-97 (Sheldrick, 2008)'
_diffrn_ambient_temperature 298(2)
_diffrn_measured_fraction_theta_full 0.986
_diffrn_measured_fraction_theta_max 0.986
_diffrn_measurement_device_type 'Nonius KappaCCD'
_diffrn_measurement_method '\w and \f scans'
_diffrn_radiation_monochromator graphite
_diffrn_radiation_source 'fine-focus sealed tube'
_diffrn_radiation_type MoK\a
_diffrn_radiation_wavelength 0.71073
_diffrn_reflns_av_R_equivalents 0.0299
_diffrn_reflns_av_sigmaI/netI 0.0208
_diffrn_reflns_limit_h_max 7
_diffrn_reflns_limit_h_min 0
_diffrn_reflns_limit_k_max 5
_diffrn_reflns_limit_k_min -4
_diffrn_reflns_limit_l_max 43
_diffrn_reflns_limit_l_min 0
_diffrn_reflns_number 6743
_diffrn_reflns_theta_full 36.84
_diffrn_reflns_theta_max 36.84
_diffrn_reflns_theta_min 3.14
_exptl_absorpt_coefficient_mu 29.149
_exptl_absorpt_correction_T_max 0.5294
_exptl_absorpt_correction_T_min 0.1586
_exptl_absorpt_correction_type multi-scan
_exptl_absorpt_process_details 'HKL Scalepack (Otwinowski & Minor 1997)'
_exptl_crystal_colour black
_exptl_crystal_density_diffrn 7.600
_exptl_crystal_description plate
_exptl_crystal_F_000 947
_exptl_crystal_size_max 0.10
_exptl_crystal_size_mid 0.08
_exptl_crystal_size_min 0.03
_refine_diff_density_max 5.106
_refine_diff_density_min -3.280
_refine_diff_density_rms 0.743
_refine_ls_extinction_coef 0.0070(10)
_refine_ls_extinction_expression Fc^*^=kFc[1+0.001xFc^2^\l^3^/sin(2\q)]^-1/4^
_refine_ls_extinction_method SHELXL
_refine_ls_goodness_of_fit_ref 1.152
_refine_ls_matrix_type full
_refine_ls_number_parameters 21
_refine_ls_number_reflns 422
_refine_ls_number_restraints 0
_refine_ls_restrained_S_all 1.152
_refine_ls_R_factor_all 0.0510
_refine_ls_R_factor_gt 0.0488
_refine_ls_shift/su_max 0.000
_refine_ls_shift/su_mean 0.000
_refine_ls_structure_factor_coef Fsqd
_refine_ls_weighting_details 'calc w=1/[\s^2^(Fo^2^)+(0.0789P)^2^+47.6839P] where P=(Fo^2^+2Fc^2^)/3'
_refine_ls_weighting_scheme calc
_refine_ls_wR_factor_gt 0.1476
_refine_ls_wR_factor_ref 0.1494
_reflns_number_gt 392
_reflns_number_total 422
_reflns_threshold_expression I>2\s(I)
_cod_data_source_file ic301030f_si_001_3.cif
_cod_data_source_block shelxl
_cod_original_sg_symbol_H-M 'I 4/m m m '
_cod_database_code 4330813

loop_
_symmetry_equiv_pos_as_xyz
'x, y, z'
'-x, -y, z'
'x, -y, -z'
'-x, y, -z'
'-y, -x, -z'
'y, x, -z'
'y, -x, z'
'-y, x, z'
'x+1/2, y+1/2, z+1/2'
'-x+1/2, -y+1/2, z+1/2'
'x+1/2, -y+1/2, -z+1/2'
'-x+1/2, y+1/2, -z+1/2'
'-y+1/2, -x+1/2, -z+1/2'
'y+1/2, x+1/2, -z+1/2'
'y+1/2, -x+1/2, z+1/2'
'-y+1/2, x+1/2, z+1/2'
'-x, -y, -z'
'x, y, -z'
'-x, y, z'
'x, -y, z'
'y, x, z'
'-y, -x, z'
'-y, x, -z'
'y, -x, -z'
'-x+1/2, -y+1/2, -z+1/2'
'x+1/2, y+1/2, -z+1/2'
'-x+1/2, y+1/2, z+1/2'
'x+1/2, -y+1/2, z+1/2'
'y+1/2, x+1/2, z+1/2'
'-y+1/2, -x+1/2, z+1/2'
'-y+1/2, x+1/2, -z+1/2'
'y+1/2, -x+1/2, -z+1/2'

loop_
_atom_site_label
_atom_site_type_symbol
_atom_site_fract_x
_atom_site_fract_y
_atom_site_fract_z
_atom_site_U_iso_or_equiv
_atom_site_adp_type
_atom_site_occupancy
_atom_site_symmetry_multiplicity
_atom_site_calc_flag
_atom_site_refinement_flags
Pr1 Pr 0.0000 0.0000 0.34716(4) 0.0104(3) Uani 1 8 d S
Fe1 Fe 0.0000 0.0000 0.0000 0.0146(8) Uani 1 16 d S
Fe2 Fe 0.0000 0.5000 0.44894(13) 0.0344(16) Uani 0.755(19) 4 d SP
Sb1 Sb 0.0000 0.5000 0.2500 0.0085(3) Uani 1 8 d S
Sb2 Sb 0.0000 0.0000 0.11072(5) 0.0100(4) Uani 1 8 d S
Sb3 Sb 0.0000 0.0000 0.48405(18) 0.0318(13) Uani 0.464(11) 8 d SP

loop_
_atom_site_aniso_label
_atom_site_aniso_U_11
_atom_site_aniso_U_22
_atom_site_aniso_U_33
_atom_site_aniso_U_23
_atom_site_aniso_U_13
_atom_site_aniso_U_12
Pr1 0.0100(4) 0.0100(4) 0.0111(5) 0.000 0.000 0.000
Fe1 0.0161(12) 0.0161(12) 0.0115(16) 0.000 0.000 0.000
Fe2 0.0101(15) 0.083(4) 0.0103(14) 0.000 0.000 0.000
Sb1 0.0091(4) 0.0091(4) 0.0073(5) 0.000 0.000 0.000
Sb2 0.0096(4) 0.0096(4) 0.0109(5) 0.000 0.000 0.000
Sb3 0.0369(18) 0.0369(18) 0.0216(15) 0.000 0.000 0.000

loop_
_atom_type_symbol
_atom_type_description
_atom_type_scat_dispersion_real
_atom_type_scat_dispersion_imag
_atom_type_scat_source
Pr Pr -0.2180 2.8214 'International Tables Vol C Tables 4.2.6.8 and 6.1.1.4'
Fe Fe 0.3463 0.8444 'International Tables Vol C Tables 4.2.6.8 and 6.1.1.4'
Sb Sb -0.5866 1.5461 'International Tables Vol C Tables 4.2.6.8 and 6.1.1.4'

loop_
_geom_angle_atom_site_label_1
_geom_angle_atom_site_label_2
_geom_angle_atom_site_label_3
_geom_angle
_geom_angle_site_symmetry_1
_geom_angle_site_symmetry_3
Sb2 Pr1 Sb2 140.53(6) 25 25_445
Sb2 Pr1 Sb2 83.45(2) 25 25_455
Sb2 Pr1 Sb2 83.45(2) 25_445 25_455
Sb2 Pr1 Sb2 83.45(2) 25 25_545
Sb2 Pr1 Sb2 83.45(2) 25_445 25_545
Sb2 Pr1 Sb2 140.53(6) 25_455 25_545
Sb2 Pr1 Sb1 133.56(3) 25 25_455
Sb2 Pr1 Sb1 79.88(3) 25_445 25_455
Sb2 Pr1 Sb1 79.88(3) 25_455 25_455
Sb2 Pr1 Sb1 133.56(3) 25_545 25_455
Sb2 Pr1 Sb1 133.56(3) 25 1_545
Sb2 Pr1 Sb1 79.88(3) 25_445 1_545
Sb2 Pr1 Sb1 133.56(3) 25_455 1_545
Sb2 Pr1 Sb1 79.88(3) 25_545 1_545
Sb1 Pr1 Sb1 54.69(3) 25_455 1_545
Sb2 Pr1 Sb1 79.88(3) 25 .
Sb2 Pr1 Sb1 133.56(3) 25_445 .
Sb2 Pr1 Sb1 79.88(3) 25_455 .
Sb2 Pr1 Sb1 133.56(3) 25_545 .
Sb1 Pr1 Sb1 54.69(3) 25_455 .
Sb1 Pr1 Sb1 81.03(5) 1_545 .
Sb2 Pr1 Sb1 79.88(3) 25 25
Sb2 Pr1 Sb1 133.56(3) 25_445 25
Sb2 Pr1 Sb1 133.56(3) 25_455 25
Sb2 Pr1 Sb1 79.88(3) 25_545 25
Sb1 Pr1 Sb1 81.03(5) 25_455 25
Sb1 Pr1 Sb1 54.69(3) 1_545 25
Sb1 Pr1 Sb1 54.69(3) . 25
Sb2 Pr1 Fe2 46.97(3) 25 .
Sb2 Pr1 Fe2 99.15(5) 25_445 .
Sb2 Pr1 Fe2 46.97(3) 25_455 .
Sb2 Pr1 Fe2 99.15(5) 25_545 .
Sb1 Pr1 Fe2 126.09(3) 25_455 .
Sb1 Pr1 Fe2 178.69(4) 1_545 .
Sb1 Pr1 Fe2 100.28(5) . .
Sb1 Pr1 Fe2 126.09(3) 25 .
Sb2 Pr1 Fe2 46.97(3) 25 21
Sb2 Pr1 Fe2 99.15(5) 25_445 21
Sb2 Pr1 Fe2 99.15(5) 25_455 21
Sb2 Pr1 Fe2 46.97(3) 25_545 21
Sb1 Pr1 Fe2 178.69(4) 25_455 21
Sb1 Pr1 Fe2 126.09(3) 1_545 21
Sb1 Pr1 Fe2 126.09(3) . 21
Sb1 Pr1 Fe2 100.28(5) 25 21
Fe2 Pr1 Fe2 53.10(5) . 21
Sb2 Pr1 Fe2 99.15(5) 25 21_455
Sb2 Pr1 Fe2 46.97(3) 25_445 21_455
Sb2 Pr1 Fe2 46.97(3) 25_455 21_455
Sb2 Pr1 Fe2 99.15(5) 25_545 21_455
Sb1 Pr1 Fe2 100.28(5) 25_455 21_455
Sb1 Pr1 Fe2 126.09(3) 1_545 21_455
Sb1 Pr1 Fe2 126.09(3) . 21_455
Sb1 Pr1 Fe2 178.69(4) 25 21_455
Fe2 Pr1 Fe2 53.10(5) . 21_455
Fe2 Pr1 Fe2 78.41(8) 21 21_455
Sb2 Pr1 Fe2 99.15(5) 25 1_545
Sb2 Pr1 Fe2 46.97(3) 25_445 1_545
Sb2 Pr1 Fe2 99.15(5) 25_455 1_545
Sb2 Pr1 Fe2 46.97(3) 25_545 1_545
Sb1 Pr1 Fe2 126.09(3) 25_455 1_545
Sb1 Pr1 Fe2 100.28(5) 1_545 1_545
Sb1 Pr1 Fe2 178.69(4) . 1_545
Sb1 Pr1 Fe2 126.09(3) 25 1_545
Fe2 Pr1 Fe2 78.41(8) . 1_545
Fe2 Pr1 Fe2 53.10(5) 21 1_545
Fe2 Pr1 Fe2 53.10(5) 21_455 1_545
Fe2 Fe1 Fe2 74.07(6) 29_444 9_444
Fe2 Fe1 Fe2 116.82(13) 29_444 29_454
Fe2 Fe1 Fe2 74.07(6) 9_444 29_454
Fe2 Fe1 Fe2 74.07(6) 29_444 9_544
Fe2 Fe1 Fe2 116.82(13) 9_444 9_544
Fe2 Fe1 Fe2 74.07(6) 29_454 9_544
Fe2 Fe1 Fe2 180.00(13) 29_444 13
Fe2 Fe1 Fe2 105.93(6) 9_444 13
Fe2 Fe1 Fe2 63.18(13) 29_454 13
Fe2 Fe1 Fe2 105.93(6) 9_544 13
Fe2 Fe1 Fe2 105.93(6) 29_444 25
Fe2 Fe1 Fe2 180.00(13) 9_444 25
Fe2 Fe1 Fe2 105.93(6) 29_454 25
Fe2 Fe1 Fe2 63.18(13) 9_544 25
Fe2 Fe1 Fe2 74.07(6) 13 25
Fe2 Fe1 Fe2 105.93(6) 29_444 25_455
Fe2 Fe1 Fe2 63.18(13) 9_444 25_455
Fe2 Fe1 Fe2 105.93(6) 29_454 25_455
Fe2 Fe1 Fe2 180.00(13) 9_544 25_455
Fe2 Fe1 Fe2 74.07(6) 13 25_455
Fe2 Fe1 Fe2 116.82(13) 25 25_455
Fe2 Fe1 Fe2 63.18(13) 29_444 13_545
Fe2 Fe1 Fe2 105.93(6) 9_444 13_545
Fe2 Fe1 Fe2 180.00(13) 29_454 13_545
Fe2 Fe1 Fe2 105.93(6) 9_544 13_545
Fe2 Fe1 Fe2 116.82(13) 13 13_545
Fe2 Fe1 Fe2 74.07(6) 25 13_545
Fe2 Fe1 Fe2 74.07(6) 25_455 13_545
Fe2 Fe1 Sb2 58.41(7) 29_444 17
Fe2 Fe1 Sb2 58.41(7) 9_444 17
Fe2 Fe1 Sb2 58.41(7) 29_454 17
Fe2 Fe1 Sb2 58.41(7) 9_544 17
Fe2 Fe1 Sb2 121.59(7) 13 17
Fe2 Fe1 Sb2 121.59(7) 25 17
Fe2 Fe1 Sb2 121.59(7) 25_455 17
Fe2 Fe1 Sb2 121.59(7) 13_545 17
Fe2 Fe1 Sb2 121.59(7) 29_444 .
Fe2 Fe1 Sb2 121.59(7) 9_444 .
Fe2 Fe1 Sb2 121.59(7) 29_454 .
Fe2 Fe1 Sb2 121.59(7) 9_544 .
Fe2 Fe1 Sb2 58.41(7) 13 .
Fe2 Fe1 Sb2 58.41(7) 25 .
Fe2 Fe1 Sb2 58.41(7) 25_455 .
Fe2 Fe1 Sb2 58.41(7) 13_545 .
Sb2 Fe1 Sb2 180.0 17 .
Fe2 Fe1 Sb3 131.86(5) 29_444 25
Fe2 Fe1 Sb3 131.86(5) 9_444 25
Fe2 Fe1 Sb3 58.24(7) 29_454 25
Fe2 Fe1 Sb3 58.24(7) 9_544 25
Fe2 Fe1 Sb3 48.14(5) 13 25
Fe2 Fe1 Sb3 48.14(5) 25 25
Fe2 Fe1 Sb3 121.76(7) 25_455 25
Fe2 Fe1 Sb3 121.76(7) 13_545 25
Sb2 Fe1 Sb3 97.73(9) 17 25
Sb2 Fe1 Sb3 82.27(9) . 25
Fe2 Fe1 Sb3 48.14(5) 29_444 9_444
Fe2 Fe1 Sb3 48.14(5) 9_444 9_444
Fe2 Fe1 Sb3 121.76(7) 29_454 9_444
Fe2 Fe1 Sb3 121.76(7) 9_544 9_444
Fe2 Fe1 Sb3 131.86(5) 13 9_444
Fe2 Fe1 Sb3 131.86(5) 25 9_444
Fe2 Fe1 Sb3 58.24(7) 25_455 9_444
Fe2 Fe1 Sb3 58.24(7) 13_545 9_444
Sb2 Fe1 Sb3 82.27(9) 17 9_444
Sb2 Fe1 Sb3 97.73(9) . 9_444
Sb3 Fe1 Sb3 180.00(18) 25 9_444
Sb3 Fe2 Sb3 134.2(3) 1_565 .
Sb3 Fe2 Fe1 78.23(8) 1_565 9
Sb3 Fe2 Fe1 78.23(8) . 9
Sb3 Fe2 Fe1 78.23(8) 1_565 9_455
Sb3 Fe2 Fe1 78.23(8) . 9_455
Fe1 Fe2 Fe1 116.82(13) 9 9_455
Sb3 Fe2 Fe2 67.08(13) 1_565 17_566
Sb3 Fe2 Fe2 67.08(13) . 17_566
Fe1 Fe2 Fe2 58.41(7) 9 17_566
Fe1 Fe2 Fe2 58.41(7) 9_455 17_566
Sb3 Fe2 Sb2 103.14(6) 1_565 25_455
Sb3 Fe2 Sb2 103.14(6) . 25_455
Fe1 Fe2 Sb2 175.89(13) 9 25_455
Fe1 Fe2 Sb2 67.29(4) 9_455 25_455
Fe2 Fe2 Sb2 125.70(7) 17_566 25_455
Sb3 Fe2 Sb2 103.14(6) 1_565 25
Sb3 Fe2 Sb2 103.14(6) . 25
Fe1 Fe2 Sb2 67.29(4) 9 25
Fe1 Fe2 Sb2 175.89(13) 9_455 25
Fe2 Fe2 Sb2 125.70(7) 17_566 25
Sb2 Fe2 Sb2 108.60(13) 25_455 25
Sb3 Fe2 Sb3 15.98(18) 1_565 17_566
Sb3 Fe2 Sb3 118.17(13) . 17_566
Fe1 Fe2 Sb3 70.79(7) 9 17_566
Fe1 Fe2 Sb3 70.79(7) 9_455 17_566
Fe2 Fe2 Sb3 51.10(10) 17_566 17_566
Sb2 Fe2 Sb3 111.50(5) 25_455 17_566
Sb2 Fe2 Sb3 111.50(5) 25 17_566
Sb3 Fe2 Sb3 118.17(13) 1_565 17_556
Sb3 Fe2 Sb3 15.98(18) . 17_556
Fe1 Fe2 Sb3 70.79(7) 9 17_556
Fe1 Fe2 Sb3 70.79(7) 9_455 17_556
Fe2 Fe2 Sb3 51.10(10) 17_566 17_556
Sb2 Fe2 Sb3 111.50(5) 25_455 17_556
Sb2 Fe2 Sb3 111.50(5) 25 17_556
Sb3 Fe2 Sb3 102.2(2) 17_566 17_556
Sb3 Fe2 Pr1 152.13(15) 1_565 .
Sb3 Fe2 Pr1 73.72(12) . .
Fe1 Fe2 Pr1 113.95(4) 9 .
Fe1 Fe2 Pr1 113.95(4) 9_455 .
Fe2 Fe2 Pr1 140.80(4) 17_566 .
Sb2 Fe2 Pr1 63.12(6) 25_455 .
Sb2 Fe2 Pr1 63.12(6) 25 .
Sb3 Fe2 Pr1 168.11(12) 17_566 .
Sb3 Fe2 Pr1 89.70(9) 17_556 .
Sb3 Fe2 Pr1 73.72(12) 1_565 1_565
Sb3 Fe2 Pr1 152.13(15) . 1_565
Fe1 Fe2 Pr1 113.95(4) 9 1_565
Fe1 Fe2 Pr1 113.95(4) 9_455 1_565
Fe2 Fe2 Pr1 140.80(4) 17_566 1_565
Sb2 Fe2 Pr1 63.12(6) 25_455 1_565
Sb2 Fe2 Pr1 63.12(6) 25 1_565
Sb3 Fe2 Pr1 89.70(9) 17_566 1_565
Sb3 Fe2 Pr1 168.11(12) 17_556 1_565
Pr1 Fe2 Pr1 78.41(8) . 1_565
Sb1 Sb1 Sb1 180.0 25_565 25_455
Sb1 Sb1 Sb1 90.0 25_565 25_465
Sb1 Sb1 Sb1 90.0 25_455 25_465
Sb1 Sb1 Sb1 90.0 25_565 25
Sb1 Sb1 Sb1 90.0 25_455 25
Sb1 Sb1 Sb1 180.0 25_465 25
Sb1 Sb1 Pr1 117.346(14) 25_565 25_455
Sb1 Sb1 Pr1 62.654(14) 25_455 25_455
Sb1 Sb1 Pr1 62.654(14) 25_465 25_455
Sb1 Sb1 Pr1 117.346(14) 25 25_455
Sb1 Sb1 Pr1 62.654(14) 25_565 1_565
Sb1 Sb1 Pr1 117.346(14) 25_455 1_565
Sb1 Sb1 Pr1 62.654(14) 25_465 1_565
Sb1 Sb1 Pr1 117.346(14) 25 1_565
Pr1 Sb1 Pr1 125.31(3) 25_455 1_565
Sb1 Sb1 Pr1 62.654(14) 25_565 25
Sb1 Sb1 Pr1 117.346(14) 25_455 25
Sb1 Sb1 Pr1 117.346(14) 25_465 25
Sb1 Sb1 Pr1 62.654(14) 25 25
Pr1 Sb1 Pr1 81.03(5) 25_455 25
Pr1 Sb1 Pr1 125.31(3) 1_565 25
Sb1 Sb1 Pr1 117.346(14) 25_565 .
Sb1 Sb1 Pr1 62.654(14) 25_455 .
Sb1 Sb1 Pr1 117.346(14) 25_465 .
Sb1 Sb1 Pr1 62.654(14) 25 .
Pr1 Sb1 Pr1 125.31(3) 25_455 .
Pr1 Sb1 Pr1 81.03(5) 1_565 .
Pr1 Sb1 Pr1 125.31(3) 25 .
Fe2 Sb2 Fe2 70.09(7) 13_545 25_455
Fe2 Sb2 Fe2 108.60(13) 13_545 13
Fe2 Sb2 Fe2 70.09(7) 25_455 13
Fe2 Sb2 Fe2 70.09(7) 13_545 25
Fe2 Sb2 Fe2 108.60(13) 25_455 25
Fe2 Sb2 Fe2 70.09(7) 13 25
Fe2 Sb2 Fe1 54.30(7) 13_545 .
Fe2 Sb2 Fe1 54.30(7) 25_455 .
Fe2 Sb2 Fe1 54.30(7) 13 .
Fe2 Sb2 Fe1 54.30(7) 25 .
Fe2 Sb2 Pr1 137.52(2) 13_545 25
Fe2 Sb2 Pr1 137.52(2) 25_455 25
Fe2 Sb2 Pr1 69.91(5) 13 25
Fe2 Sb2 Pr1 69.91(5) 25 25
Fe1 Sb2 Pr1 109.74(3) . 25
Fe2 Sb2 Pr1 69.91(5) 13_545 25_445
Fe2 Sb2 Pr1 69.91(5) 25_455 25_445
Fe2 Sb2 Pr1 137.52(2) 13 25_445
Fe2 Sb2 Pr1 137.52(2) 25 25_445
Fe1 Sb2 Pr1 109.74(3) . 25_445
Pr1 Sb2 Pr1 140.53(6) 25 25_445
Fe2 Sb2 Pr1 69.91(5) 13_545 25_545
Fe2 Sb2 Pr1 137.52(2) 25_455 25_545
Fe2 Sb2 Pr1 137.52(2) 13 25_545
Fe2 Sb2 Pr1 69.91(5) 25 25_545
Fe1 Sb2 Pr1 109.74(3) . 25_545
Pr1 Sb2 Pr1 83.45(2) 25 25_545
Pr1 Sb2 Pr1 83.45(2) 25_445 25_545
Fe2 Sb2 Pr1 137.52(2) 13_545 25_455
Fe2 Sb2 Pr1 69.91(5) 25_455 25_455
Fe2 Sb2 Pr1 69.91(5) 13 25_455
Fe2 Sb2 Pr1 137.52(2) 25 25_455
Fe1 Sb2 Pr1 109.74(3) . 25_455
Pr1 Sb2 Pr1 83.45(2) 25 25_455
Pr1 Sb2 Pr1 83.45(2) 25_445 25_455
Pr1 Sb2 Pr1 140.53(6) 25_545 25_455
Sb3 Sb3 Fe2 112.92(13) 17_556 21_455
Sb3 Sb3 Fe2 112.92(13) 17_556 1_545
Fe2 Sb3 Fe2 81.27(9) 21_455 1_545
Sb3 Sb3 Fe2 112.92(13) 17_556 21
Fe2 Sb3 Fe2 134.2(3) 21_455 21
Fe2 Sb3 Fe2 81.27(9) 1_545 21
Sb3 Sb3 Fe2 112.92(13) 17_556 .
Fe2 Sb3 Fe2 81.27(9) 21_455 .
Fe2 Sb3 Fe2 134.2(3) 1_545 .
Fe2 Sb3 Fe2 81.27(9) 21 .
Sb3 Sb3 Fe2 51.10(10) 17_556 5_656
Fe2 Sb3 Fe2 164.02(18) 21_455 5_656
Fe2 Sb3 Fe2 104.16(7) 1_545 5_656
Fe2 Sb3 Fe2 61.83(13) 21 5_656
Fe2 Sb3 Fe2 104.16(7) . 5_656
Sb3 Sb3 Fe2 51.10(10) 17_556 17_566
Fe2 Sb3 Fe2 104.16(7) 21_455 17_566
Fe2 Sb3 Fe2 164.02(18) 1_545 17_566
Fe2 Sb3 Fe2 104.16(7) 21 17_566
Fe2 Sb3 Fe2 61.83(13) . 17_566
Fe2 Sb3 Fe2 66.77(10) 5_656 17_566
Sb3 Sb3 Fe2 51.10(10) 17_556 5_556
Fe2 Sb3 Fe2 61.83(13) 21_455 5_556
Fe2 Sb3 Fe2 104.16(7) 1_545 5_556
Fe2 Sb3 Fe2 164.02(18) 21 5_556
Fe2 Sb3 Fe2 104.16(7) . 5_556
Fe2 Sb3 Fe2 102.19(19) 5_656 5_556
Fe2 Sb3 Fe2 66.77(10) 17_566 5_556
Sb3 Sb3 Fe2 51.10(10) 17_556 17_556
Fe2 Sb3 Fe2 104.16(7) 21_455 17_556
Fe2 Sb3 Fe2 61.83(13) 1_545 17_556
Fe2 Sb3 Fe2 104.16(7) 21 17_556
Fe2 Sb3 Fe2 164.02(18) . 17_556
Fe2 Sb3 Fe2 66.77(10) 5_656 17_556
Fe2 Sb3 Fe2 102.19(19) 17_566 17_556
Fe2 Sb3 Fe2 66.77(10) 5_556 17_556
Sb3 Sb3 Fe1 82.27(9) 17_556 9
Fe2 Sb3 Fe1 134.25(6) 21_455 9
Fe2 Sb3 Fe1 134.25(6) 1_545 9
Fe2 Sb3 Fe1 53.64(4) 21 9
Fe2 Sb3 Fe1 53.64(4) . 9
Fe2 Sb3 Fe1 50.97(4) 5_656 9
Fe2 Sb3 Fe1 50.97(4) 17_566 9
Fe2 Sb3 Fe1 117.44(12) 5_556 9
Fe2 Sb3 Fe1 117.44(12) 17_556 9
Sb3 Sb3 Fe1 82.27(9) 17_556 9_445
Fe2 Sb3 Fe1 53.64(4) 21_455 9_445
Fe2 Sb3 Fe1 53.64(4) 1_545 9_445
Fe2 Sb3 Fe1 134.25(6) 21 9_445
Fe2 Sb3 Fe1 134.25(6) . 9_445
Fe2 Sb3 Fe1 117.44(12) 5_656 9_445
Fe2 Sb3 Fe1 117.44(12) 17_566 9_445
Fe2 Sb3 Fe1 50.97(4) 5_556 9_445
Fe2 Sb3 Fe1 50.97(4) 17_556 9_445
Fe1 Sb3 Fe1 164.53(18) 9 9_445
Sb3 Sb3 Fe1 82.27(9) 17_556 9_545
Fe2 Sb3 Fe1 134.25(6) 21_455 9_545
Fe2 Sb3 Fe1 53.64(4) 1_545 9_545
Fe2 Sb3 Fe1 53.64(4) 21 9_545
Fe2 Sb3 Fe1 134.25(6) . 9_545
Fe2 Sb3 Fe1 50.97(4) 5_656 9_545
Fe2 Sb3 Fe1 117.44(12) 17_566 9_545
Fe2 Sb3 Fe1 117.44(12) 5_556 9_545
Fe2 Sb3 Fe1 50.97(4) 17_556 9_545
Fe1 Sb3 Fe1 88.96(2) 9 9_545
Fe1 Sb3 Fe1 88.96(2) 9_445 9_545

loop_
_geom_bond_atom_site_label_1
_geom_bond_atom_site_label_2
_geom_bond_distance
_geom_bond_site_symmetry_2
Pr1 Sb2 3.2403(12) 25
Pr1 Sb2 3.2403(12) 25_445
Pr1 Sb2 3.2403(12) 25_455
Pr1 Sb2 3.2403(12) 25_545
Pr1 Sb1 3.3197(15) 25_455
Pr1 Sb1 3.3197(15) 1_545
Pr1 Sb1 3.3197(15) .
Pr1 Sb1 3.3197(15) 25
Pr1 Fe2 3.412(3) .
Pr1 Fe2 3.412(3) 21
Pr1 Fe2 3.412(3) 21_455
Pr1 Fe2 3.412(3) 1_545
Fe1 Fe2 2.5318(19) 29_444
Fe1 Fe2 2.5318(19) 9_444
Fe1 Fe2 2.5318(19) 29_454
Fe1 Fe2 2.5318(19) 9_544
Fe1 Fe2 2.5318(19) 13
Fe1 Fe2 2.5318(19) 25
Fe1 Fe2 2.5318(19) 25_455
Fe1 Fe2 2.5318(19) 13_545
Fe1 Sb2 2.876(2) 17
Fe1 Sb2 2.876(2) .
Fe1 Sb3 3.0780(12) 25
Fe1 Sb3 3.0780(12) 9_444
Fe2 Sb3 2.342(2) 1_565
Fe2 Sb3 2.342(2) .
Fe2 Fe1 2.5318(19) 9
Fe2 Fe1 2.5318(19) 9_455
Fe2 Fe2 2.652(7) 17_566
Fe2 Sb2 2.656(2) 25_455
Fe2 Sb2 2.656(2) 25
Fe2 Sb3 2.771(4) 17_566
Fe2 Sb3 2.771(4) 17_556
Fe2 Pr1 3.412(3) 1_565
Sb1 Sb1 3.0500(11) 25_565
Sb1 Sb1 3.0500(11) 25_455
Sb1 Sb1 3.0500(11) 25_465
Sb1 Sb1 3.0500(11) 25
Sb1 Pr1 3.3197(15) 25_455
Sb1 Pr1 3.3197(15) 1_565
Sb1 Pr1 3.3197(15) 25
Sb2 Fe2 2.656(2) 13_545
Sb2 Fe2 2.656(2) 25_455
Sb2 Fe2 2.656(2) 13
Sb2 Fe2 2.656(2) 25
Sb2 Pr1 3.2403(12) 25
Sb2 Pr1 3.2403(12) 25_445
Sb2 Pr1 3.2403(12) 25_545
Sb2 Pr1 3.2403(12) 25_455
Sb3 Sb3 0.828(10) 17_556
Sb3 Fe2 2.342(2) 21_455
Sb3 Fe2 2.342(2) 1_545
Sb3 Fe2 2.342(2) 21
Sb3 Fe2 2.771(4) 5_656
Sb3 Fe2 2.771(4) 17_566
Sb3 Fe2 2.771(4) 5_556
Sb3 Fe2 2.771(4) 17_556
Sb3 Fe1 3.0780(12) 9
Sb3 Fe1 3.0780(12) 9_445
Sb3 Fe1 3.0780(12) 9_545
